data_8102452
loop_
_publ_author_name
'Hong Chang'
'Xiang Li'
'Jing Fu'
'Kui Cheng'
'Yong-Hao Ye'
'Jian-Hua Guo'

_publ_section_title
;
 Crystal structure of
 (3R,4S)-6,8-dihydroxy-3,4,5-trimethyl-1-oxoisochroman-7-carboxylic
 acid, C13H14O6
;
_journal_issue 3
_journal_name_full 'Zeitschrift f\"ur Kristallographie - New Crystal Structures'
_journal_page_first 425
_journal_volume 224
_journal_year 2009
_chemical_absolute_configuration rm
_chemical_formula_moiety 'C13 H14 O6'
_chemical_formula_sum 'C13 H14 O6'
_chemical_formula_weight 266.24
_chemical_name_systematic
; 
 Crystal structure of (3R,4S)-6,8-dihydroxy-3,4,5-trimethyl-1-oxoisochroman-7-carboxylic acid 
;
_space_group_IT_number 19
_symmetry_cell_setting orthorhombic
_symmetry_space_group_name_Hall 'P 2ac 2ab'
_symmetry_space_group_name_H-M 'P 21 21 21'
_atom_sites_solution_hydrogens geom
_atom_sites_solution_primary direct
_atom_sites_solution_secondary difmap
_audit_creation_method SHELXL-97
_cell_angle_alpha 90.00
_cell_angle_beta 90.00
_cell_angle_gamma 90.00
_cell_formula_units_Z 8
_cell_length_a 9.1036(18)
_cell_length_b 10.325(2)
_cell_length_c 26.343(5)
_cell_measurement_reflns_used 3241
_cell_measurement_temperature 293(2)
_cell_measurement_theta_max 27.58
_cell_measurement_theta_min 0.997
_cell_volume 2476.1(8)
_computing_cell_refinement 'SMART (Siemens, 1996)'
_computing_data_collection 'SMART (Siemens, 1996)'
_computing_data_reduction 'SAINT (Siemens, 1996)'
_computing_molecular_graphics 'SHELXTL (Sheldrick, 1997)'
_computing_publication_material SHELXTL
_computing_structure_refinement 'SHELXL-97 (Sheldrick, 1997)'
_computing_structure_solution 'SHELXS-97 (Sheldrick, 1990)'
_diffrn_ambient_temperature 293(2)
_diffrn_measured_fraction_theta_full 0.997
_diffrn_measured_fraction_theta_max 0.997
_diffrn_measurement_device_type 'CCD area detector'
_diffrn_measurement_method '\w scan'
_diffrn_radiation_monochromator graphite
_diffrn_radiation_source 'fine-focus sealed tube'
_diffrn_radiation_type MoK\a
_diffrn_radiation_wavelength 0.71073
_diffrn_reflns_av_R_equivalents 0.0374
_diffrn_reflns_av_sigmaI/netI 0.0277
_diffrn_reflns_limit_h_max 11
_diffrn_reflns_limit_h_min -11
_diffrn_reflns_limit_k_max 13
_diffrn_reflns_limit_k_min -12
_diffrn_reflns_limit_l_max 34
_diffrn_reflns_limit_l_min -34
_diffrn_reflns_number 21468
_diffrn_reflns_theta_full 27.58
_diffrn_reflns_theta_max 27.58
_diffrn_reflns_theta_min 1.55
_diffrn_standards_decay_% 0
_diffrn_standards_interval_count 0
_diffrn_standards_interval_time 0
_diffrn_standards_number 0
_exptl_absorpt_coefficient_mu 0.114
_exptl_absorpt_correction_T_max 0.9831
_exptl_absorpt_correction_T_min 0.9504
_exptl_absorpt_correction_type psi-scan
_exptl_absorpt_process_details '(North et al., 1968)'
_exptl_crystal_colour colorless
_exptl_crystal_density_diffrn 1.428
_exptl_crystal_density_method 'not measured'
_exptl_crystal_description block
_exptl_crystal_F_000 1120
_exptl_crystal_size_max 0.45
_exptl_crystal_size_mid 0.30
_exptl_crystal_size_min 0.15
_refine_diff_density_max 0.213
_refine_diff_density_min -0.191
_refine_diff_density_rms 0.038
_refine_ls_abs_structure_details 'Flack H D (1983), Acta Cryst. A39, 876-881'
_refine_ls_extinction_coef 0.0070(12)
_refine_ls_extinction_expression Fc^*^=kFc[1+0.001xFc^2^\l^3^/sin(2\q)]^-1/4^
_refine_ls_extinction_method SHELXL
_refine_ls_goodness_of_fit_ref 1.061
_refine_ls_hydrogen_treatment mixed
_refine_ls_matrix_type full
_refine_ls_number_parameters 359
_refine_ls_number_reflns 3241
_refine_ls_number_restraints 12
_refine_ls_restrained_S_all 1.059
_refine_ls_R_factor_all 0.0488
_refine_ls_R_factor_gt 0.0405
_refine_ls_shift/su_max 0.000
_refine_ls_shift/su_mean 0.000
_refine_ls_structure_factor_coef Fsqd
_refine_ls_weighting_details 'calc w=1/[\s^2^(Fo^2^)+(0.0640P)^2^+0.4454P] where P=(Fo^2^+2Fc^2^)/3'
_refine_ls_weighting_scheme calc
_refine_ls_wR_factor_gt 0.1105
_refine_ls_wR_factor_ref 0.1211
_reflns_number_gt 2794
_reflns_number_total 3241
_reflns_threshold_expression >2sigma(I)
_cod_data_source_file 1267-2630.cff
_cod_data_source_block x
_cod_database_code 8102452

loop_
_symmetry_equiv_pos_as_xyz
'x, y, z'
'-x+1/2, -y, z+1/2'
'-x, y+1/2, -z+1/2'
'x+1/2, -y+1/2, -z'

loop_
_atom_site_label
_atom_site_type_symbol
_atom_site_fract_x
_atom_site_fract_y
_atom_site_fract_z
_atom_site_U_iso_or_equiv
_atom_site_adp_type
_atom_site_occupancy
_atom_site_symmetry_multiplicity
_atom_site_calc_flag
_atom_site_refinement_flags
_atom_site_disorder_assembly
_atom_site_disorder_group
C1 C 0.0019(3) 0.1373(3) 0.91004(9) 0.0530(6) Uani 1 1 d . . .
C2 C 0.1159(2) 0.0397(2) 0.91904(8) 0.0409(5) Uani 1 1 d . . .
C3 C 0.0737(3) -0.0881(2) 0.92944(9) 0.0493(6) Uani 1 1 d . . .
C4 C 0.1777(4) -0.1839(2) 0.93786(9) 0.0528(6) Uani 1 1 d . . .
C5 C 0.1397(5) -0.3214(3) 0.94729(11) 0.0755(10) Uani 1 1 d . . .
C6 C 0.3279(3) -0.1486(2) 0.93727(9) 0.0486(6) Uani 1 1 d . . .
C7 C 0.3732(3) -0.0194(2) 0.92872(8) 0.0415(5) Uani 1 1 d . . .
C8 C 0.5354(3) 0.0106(3) 0.93078(11) 0.0584(6) Uani 1 1 d . . .
H8A H 0.5651 0.0212 0.9655 0.088 Uiso 1 1 calc R . .
H8B H 0.5546 0.0890 0.9124 0.088 Uiso 1 1 calc R . .
H8C H 0.5895 -0.0594 0.9158 0.088 Uiso 1 1 calc R . .
C9 C 0.2665(2) 0.07222(19) 0.91970(7) 0.0355(4) Uani 1 1 d . . .
C10 C 0.3025(3) 0.2144(2) 0.91360(9) 0.0454(5) Uani 1 1 d . . .
H10 H 0.3990 0.2214 0.8974 0.054 Uiso 1 1 calc R . .
C11 C 0.3120(4) 0.2780(3) 0.96636(11) 0.0691(8) Uani 1 1 d . . .
H11A H 0.3829 0.2327 0.9867 0.104 Uiso 1 1 calc R . .
H11B H 0.2177 0.2742 0.9826 0.104 Uiso 1 1 calc R . .
H11C H 0.3415 0.3668 0.9627 0.104 Uiso 1 1 calc R . .
C12 C 0.1900(3) 0.2808(3) 0.87944(10) 0.0584(6) Uani 1 1 d . . .
H12 H 0.2074 0.3743 0.8815 0.070 Uiso 1 1 calc R . .
C13 C 0.2005(4) 0.2426(4) 0.82410(10) 0.0777(9) Uani 1 1 d . . .
H13A H 0.1265 0.2875 0.8051 0.117 Uiso 1 1 calc R . .
H13B H 0.1858 0.1509 0.8209 0.117 Uiso 1 1 calc R . .
H13C H 0.2958 0.2650 0.8113 0.117 Uiso 1 1 calc R . .
C14 C 0.4929(3) 0.5475(3) 0.84321(9) 0.0518(6) Uani 1 1 d . . .
C15 C 0.6036(2) 0.6448(2) 0.83151(8) 0.0396(5) Uani 1 1 d . . .
C16 C 0.5570(3) 0.7690(2) 0.81749(8) 0.0451(5) Uani 1 1 d . . .
C17 C 0.6599(3) 0.8656(2) 0.80702(9) 0.0491(6) Uani 1 1 d . . .
C18 C 0.6179(4) 1.0004(3) 0.79431(11) 0.0706(9) Uani 1 1 d . . .
C19 C 0.8098(3) 0.8338(2) 0.80842(8) 0.0477(5) Uani 1 1 d . . .
C20 C 0.8591(3) 0.7068(2) 0.81941(8) 0.0430(5) Uani 1 1 d . . .
C21 C 1.0220(3) 0.6788(3) 0.81577(11) 0.0600(7) Uani 1 1 d . . .
H21A H 1.0484 0.6655 0.7809 0.090 Uiso 1 1 calc R . .
H21B H 1.0446 0.6023 0.8350 0.090 Uiso 1 1 calc R . .
H21C H 1.0764 0.7508 0.8292 0.090 Uiso 1 1 calc R . .
C22 C 0.7547(2) 0.6152(2) 0.83210(7) 0.0369(4) Uani 1 1 d U . .
C23 C 0.7948(3) 0.4769(2) 0.84482(9) 0.0465(5) Uani 1 1 d . . .
H23 H 0.8916 0.4770 0.8611 0.056 Uiso 1 1 calc R . .
C24 C 0.8046(4) 0.3955(3) 0.79617(13) 0.0742(9) Uani 1 1 d . . .
H24A H 0.7106 0.3942 0.7797 0.111 Uiso 1 1 calc R . .
H24B H 0.8331 0.3086 0.8046 0.111 Uiso 1 1 calc R . .
H24C H 0.8763 0.4328 0.7738 0.111 Uiso 1 1 calc R . .
C25 C 0.6837(3) 0.4218(3) 0.88248(11) 0.0604(7) Uani 1 1 d . . .
H25 H 0.7046 0.3291 0.8861 0.072 Uiso 1 1 calc R . .
C26 C 0.6901(4) 0.4808(4) 0.93483(11) 0.0774(9) Uani 1 1 d . . .
H26A H 0.6156 0.4426 0.9558 0.116 Uiso 1 1 calc R . .
H26B H 0.6737 0.5725 0.9325 0.116 Uiso 1 1 calc R . .
H26C H 0.7849 0.4650 0.9495 0.116 Uiso 1 1 calc R . .
O1 O 0.0401(2) 0.25656(19) 0.89721(8) 0.0646(5) Uani 1 1 d . . .
O2 O -0.1304(2) 0.1126(3) 0.91457(9) 0.0759(6) Uani 1 1 d U . .
O3 O -0.0717(2) -0.1200(2) 0.93090(9) 0.0742(6) Uani 1 1 d . . .
H3 H -0.1214 -0.0539 0.9297 0.111 Uiso 1 1 calc R . .
O4 O 0.0010(4) -0.3572(2) 0.94534(10) 0.1023(10) Uani 1 1 d . . .
H4 H -0.0508 -0.2936 0.9400 0.153 Uiso 1 1 calc R . .
O5 O 0.2321(5) -0.4035(2) 0.95569(10) 0.1063(11) Uani 1 1 d . . .
O6 O 0.4338(3) -0.2369(2) 0.94488(9) 0.0749(6) Uani 1 1 d . . .
O7 O 0.5343(2) 0.43375(18) 0.86239(8) 0.0657(5) Uani 1 1 d . . .
O8 O 0.3608(2) 0.5651(2) 0.83633(9) 0.0745(6) Uani 1 1 d . . .
O9 O 0.4116(2) 0.7964(2) 0.81437(9) 0.0665(5) Uani 1 1 d . . .
H9 H 0.3639 0.7303 0.8193 0.100 Uiso 1 1 calc R . .
O10 O 0.7091(4) 1.0849(2) 0.78600(10) 0.0982(9) Uani 1 1 d . . .
O11 O 0.4761(3) 1.0309(2) 0.79234(12) 0.1004(9) Uani 1 1 d . . .
H11 H 0.4267 0.9675 0.8000 0.151 Uiso 1 1 calc R . .
O12 O 0.9133(3) 0.9227(2) 0.79877(9) 0.0732(6) Uani 1 1 d . . .
H12A H 0.8741 0.9923 0.7925 0.110 Uiso 1 1 calc R . .
H6 H 0.364(6) -0.306(5) 0.945(2) 0.14(2) Uiso 1 1 d . . .

loop_
_atom_site_aniso_label
_atom_site_aniso_U_11
_atom_site_aniso_U_22
_atom_site_aniso_U_33
_atom_site_aniso_U_23
_atom_site_aniso_U_13
_atom_site_aniso_U_12
C1 0.0414(12) 0.0662(15) 0.0513(12) 0.0025(12) 0.0053(10) 0.0087(12)
C2 0.0397(11) 0.0411(11) 0.0420(10) -0.0003(9) 0.0024(8) -0.0020(9)
C3 0.0529(14) 0.0523(13) 0.0428(11) -0.0038(10) 0.0035(10) -0.0207(11)
C4 0.0799(18) 0.0341(11) 0.0443(11) -0.0031(9) 0.0038(12) -0.0117(12)
C5 0.132(3) 0.0437(15) 0.0510(14) -0.0031(12) 0.0072(17) -0.0239(19)
C6 0.0681(16) 0.0360(10) 0.0417(10) 0.0001(9) -0.0011(10) 0.0073(11)
C7 0.0436(11) 0.0404(11) 0.0404(10) -0.0009(9) -0.0011(9) 0.0021(10)
C8 0.0413(12) 0.0695(17) 0.0645(14) 0.0055(13) -0.0051(11) 0.0057(12)
C9 0.0387(10) 0.0317(9) 0.0361(9) 0.0017(8) 0.0014(8) -0.0041(8)
C10 0.0483(12) 0.0340(10) 0.0540(12) 0.0069(9) 0.0038(10) -0.0065(10)
C11 0.096(2) 0.0407(12) 0.0709(16) -0.0067(12) -0.0037(16) -0.0131(16)
C12 0.0599(15) 0.0471(12) 0.0682(15) 0.0199(12) 0.0089(13) 0.0079(13)
C13 0.0726(19) 0.104(2) 0.0567(14) 0.0279(16) 0.0064(13) 0.019(2)
C14 0.0430(13) 0.0561(14) 0.0564(13) 0.0089(11) -0.0025(10) -0.0064(11)
C15 0.0377(10) 0.0397(11) 0.0414(10) 0.0055(9) 0.0005(8) 0.0004(9)
C16 0.0473(12) 0.0480(12) 0.0400(10) 0.0023(9) -0.0013(9) 0.0118(11)
C17 0.0722(16) 0.0336(10) 0.0414(10) 0.0026(9) 0.0017(11) 0.0059(11)
C18 0.111(3) 0.0456(14) 0.0554(14) 0.0052(12) -0.0018(16) 0.0153(17)
C19 0.0619(14) 0.0414(11) 0.0397(10) 0.0001(9) 0.0078(10) -0.0089(11)
C20 0.0428(11) 0.0454(12) 0.0409(10) 0.0002(9) 0.0040(9) -0.0028(10)
C21 0.0404(12) 0.0732(18) 0.0663(14) 0.0002(14) 0.0086(11) -0.0078(13)
C22 0.0378(10) 0.0343(10) 0.0386(9) 0.0001(8) 0.0004(8) 0.0005(9)
C23 0.0415(12) 0.0373(11) 0.0609(13) 0.0048(10) -0.0061(10) 0.0054(10)
C24 0.076(2) 0.0515(15) 0.095(2) -0.0206(15) -0.0044(18) 0.0119(15)
C25 0.0509(14) 0.0479(13) 0.0823(17) 0.0246(13) -0.0074(13) -0.0024(12)
C26 0.0682(18) 0.102(2) 0.0622(15) 0.0327(17) -0.0049(14) -0.0130(19)
O1 0.0575(11) 0.0602(11) 0.0761(11) 0.0171(9) 0.0104(9) 0.0222(9)
O2 0.0373(9) 0.1065(17) 0.0840(13) 0.0038(14) 0.0063(9) 0.0078(11)
O3 0.0570(12) 0.0849(14) 0.0808(13) -0.0016(12) 0.0052(11) -0.0358(12)
O4 0.152(3) 0.0694(15) 0.0859(15) 0.0017(13) 0.0045(17) -0.0646(18)
O5 0.182(3) 0.0355(10) 0.1017(18) 0.0091(11) 0.014(2) -0.0035(16)
O6 0.0967(17) 0.0496(11) 0.0783(13) 0.0045(10) -0.0046(13) 0.0268(12)
O7 0.0488(10) 0.0548(10) 0.0934(13) 0.0266(10) -0.0087(9) -0.0172(9)
O8 0.0368(9) 0.0950(16) 0.0918(14) 0.0278(13) -0.0056(9) -0.0096(10)
O9 0.0504(10) 0.0712(12) 0.0779(13) 0.0113(11) -0.0050(10) 0.0228(10)
O10 0.154(3) 0.0402(11) 0.1006(17) 0.0170(11) -0.0045(19) -0.0062(15)
O11 0.125(2) 0.0633(15) 0.1131(19) 0.0154(14) -0.0072(18) 0.0454(16)
O12 0.0881(15) 0.0532(11) 0.0784(13) 0.0086(10) 0.0133(12) -0.0269(11)

loop_
_atom_type_symbol
_atom_type_description
_atom_type_scat_dispersion_real
_atom_type_scat_dispersion_imag
_atom_type_scat_source
C C 0.0033 0.0016 'International Tables Vol C Tables 4.2.6.8 and 6.1.1.4'
H H 0.0000 0.0000 'International Tables Vol C Tables 4.2.6.8 and 6.1.1.4'
O O 0.0106 0.0060 'International Tables Vol C Tables 4.2.6.8 and 6.1.1.4'

loop_
_geom_angle_atom_site_label_1
_geom_angle_atom_site_label_2
_geom_angle_atom_site_label_3
_geom_angle
_geom_angle_site_symmetry_1
_geom_angle_site_symmetry_3
_geom_angle_publ_flag
O2 C1 O1 118.2(3) . . ?
O2 C1 C2 122.1(3) . . ?
O1 C1 C2 119.7(2) . . ?
C3 C2 C9 119.2(2) . . ?
C3 C2 C1 119.0(2) . . ?
C9 C2 C1 121.7(2) . . ?
O3 C3 C4 119.0(2) . . ?
O3 C3 C2 119.9(3) . . ?
C4 C3 C2 121.0(2) . . ?
C3 C4 C6 118.3(2) . . ?
C3 C4 C5 123.4(3) . . ?
C6 C4 C5 118.3(3) . . ?
O5 C5 O4 118.4(3) . . ?
O5 C5 C4 122.5(4) . . ?
O4 C5 C4 119.1(4) . . ?
O6 C6 C7 117.1(3) . . ?
O6 C6 C4 121.1(2) . . ?
C7 C6 C4 121.8(2) . . ?
C9 C7 C6 118.0(2) . . ?
C9 C7 C8 123.8(2) . . ?
C6 C7 C8 118.2(2) . . ?
C7 C8 H8A 109.5 . . ?
C7 C8 H8B 109.5 . . ?
H8A C8 H8B 109.5 . . ?
C7 C8 H8C 109.5 . . ?
H8A C8 H8C 109.5 . . ?
H8B C8 H8C 109.5 . . ?
C7 C9 C2 121.6(2) . . ?
C7 C9 C10 122.2(2) . . ?
C2 C9 C10 116.09(19) . . ?
C9 C10 C12 110.7(2) . . ?
C9 C10 C11 109.28(19) . . ?
C12 C10 C11 112.3(2) . . ?
C9 C10 H10 108.2 . . ?
C12 C10 H10 108.2 . . ?
C11 C10 H10 108.2 . . ?
C10 C11 H11A 109.5 . . ?
C10 C11 H11B 109.5 . . ?
H11A C11 H11B 109.5 . . ?
C10 C11 H11C 109.5 . . ?
H11A C11 H11C 109.5 . . ?
H11B C11 H11C 109.5 . . ?
O1 C12 C13 108.8(3) . . ?
O1 C12 C10 111.11(19) . . ?
C13 C12 C10 114.1(2) . . ?
O1 C12 H12 107.5 . . ?
C13 C12 H12 107.5 . . ?
C10 C12 H12 107.5 . . ?
C12 C13 H13A 109.5 . . ?
C12 C13 H13B 109.5 . . ?
H13A C13 H13B 109.5 . . ?
C12 C13 H13C 109.5 . . ?
H13A C13 H13C 109.5 . . ?
H13B C13 H13C 109.5 . . ?
O8 C14 O7 117.6(2) . . ?
O8 C14 C15 122.9(3) . . ?
O7 C14 C15 119.5(2) . . ?
C16 C15 C22 119.8(2) . . ?
C16 C15 C14 118.6(2) . . ?
C22 C15 C14 121.6(2) . . ?
O9 C16 C17 119.6(2) . . ?
O9 C16 C15 120.2(2) . . ?
C17 C16 C15 120.2(2) . . ?
C16 C17 C19 118.7(2) . . ?
C16 C17 C18 122.8(3) . . ?
C19 C17 C18 118.5(3) . . ?
O10 C18 O11 118.8(3) . . ?
O10 C18 C17 122.3(3) . . ?
O11 C18 C17 118.9(3) . . ?
O12 C19 C17 121.2(2) . . ?
O12 C19 C20 116.7(2) . . ?
C17 C19 C20 122.0(2) . . ?
C22 C20 C19 117.7(2) . . ?
C22 C20 C21 123.9(2) . . ?
C19 C20 C21 118.4(2) . . ?
C20 C21 H21A 109.5 . . ?
C20 C21 H21B 109.5 . . ?
H21A C21 H21B 109.5 . . ?
C20 C21 H21C 109.5 . . ?
H21A C21 H21C 109.5 . . ?
H21B C21 H21C 109.5 . . ?
C20 C22 C15 121.3(2) . . ?
C20 C22 C23 122.3(2) . . ?
C15 C22 C23 116.3(2) . . ?
C22 C23 C25 109.66(19) . . ?
C22 C23 C24 110.3(2) . . ?
C25 C23 C24 112.2(2) . . ?
C22 C23 H23 108.2 . . ?
C25 C23 H23 108.2 . . ?
C24 C23 H23 108.2 . . ?
C23 C24 H24A 109.5 . . ?
C23 C24 H24B 109.5 . . ?
H24A C24 H24B 109.5 . . ?
C23 C24 H24C 109.5 . . ?
H24A C24 H24C 109.5 . . ?
H24B C24 H24C 109.5 . . ?
O7 C25 C26 109.4(2) . . ?
O7 C25 C23 110.4(2) . . ?
C26 C25 C23 114.7(2) . . ?
O7 C25 H25 107.4 . . ?
C26 C25 H25 107.4 . . ?
C23 C25 H25 107.4 . . ?
C25 C26 H26A 109.5 . . ?
C25 C26 H26B 109.5 . . ?
H26A C26 H26B 109.5 . . ?
C25 C26 H26C 109.5 . . ?
H26A C26 H26C 109.5 . . ?
H26B C26 H26C 109.5 . . ?
C1 O1 C12 119.01(19) . . ?
C3 O3 H3 109.5 . . ?
C5 O4 H4 109.5 . . ?
C6 O6 H6 92(3) . . ?
C14 O7 C25 118.32(19) . . ?
C16 O9 H9 109.5 . . ?
C18 O11 H11 109.5 . . ?
C19 O12 H12A 109.5 . . ?

loop_
_geom_bond_atom_site_label_1
_geom_bond_atom_site_label_2
_geom_bond_distance
_geom_bond_site_symmetry_2
_geom_bond_publ_flag
C1 O2 1.237(3) . ?
C1 O1 1.323(3) . ?
C1 C2 1.466(3) . ?
C2 C3 1.402(3) . ?
C2 C9 1.411(3) . ?
C3 O3 1.364(3) . ?
C3 C4 1.387(4) . ?
C4 C6 1.415(4) . ?
C4 C5 1.482(4) . ?
C5 O5 1.214(5) . ?
C5 O4 1.317(5) . ?
C6 O6 1.342(3) . ?
C6 C7 1.414(3) . ?
C7 C9 1.376(3) . ?
C7 C8 1.510(3) . ?
C8 H8A 0.9600 . ?
C8 H8B 0.9600 . ?
C8 H8C 0.9600 . ?
C9 C10 1.513(3) . ?
C10 C12 1.526(3) . ?
C10 C11 1.540(4) . ?
C10 H10 0.9800 . ?
C11 H11A 0.9600 . ?
C11 H11B 0.9600 . ?
C11 H11C 0.9600 . ?
C12 O1 1.465(3) . ?
C12 C13 1.513(4) . ?
C12 H12 0.9800 . ?
C13 H13A 0.9600 . ?
C13 H13B 0.9600 . ?
C13 H13C 0.9600 . ?
C14 O8 1.230(3) . ?
C14 O7 1.333(3) . ?
C14 C15 1.456(3) . ?
C15 C16 1.400(3) . ?
C15 C22 1.409(3) . ?
C16 O9 1.356(3) . ?
C16 C17 1.396(4) . ?
C17 C19 1.404(4) . ?
C17 C18 1.481(4) . ?
C18 O10 1.224(4) . ?
C18 O11 1.330(4) . ?
C19 O12 1.340(3) . ?
C19 C20 1.416(3) . ?
C20 C22 1.382(3) . ?
C20 C21 1.514(3) . ?
C21 H21A 0.9600 . ?
C21 H21B 0.9600 . ?
C21 H21C 0.9600 . ?
C22 C23 1.512(3) . ?
C23 C25 1.527(4) . ?
C23 C24 1.535(4) . ?
C23 H23 0.9800 . ?
C24 H24A 0.9600 . ?
C24 H24B 0.9600 . ?
C24 H24C 0.9600 . ?
C25 O7 1.464(3) . ?
C25 C26 1.509(4) . ?
C25 H25 0.9800 . ?
C26 H26A 0.9600 . ?
C26 H26B 0.9600 . ?
C26 H26C 0.9600 . ?
O3 H3 0.8200 . ?
O4 H4 0.8200 . ?
O6 H6 0.96(5) . ?
O9 H9 0.8200 . ?
O11 H11 0.8200 . ?
O12 H12A 0.8200 . ?

loop_
_geom_hbond_atom_site_label_D
_geom_hbond_atom_site_label_H
_geom_hbond_atom_site_label_A
_geom_hbond_distance_DH
_geom_hbond_distance_HA
_geom_hbond_distance_DA
_geom_hbond_angle_DHA
_geom_hbond_site_symmetry_A
O12 H12A O10 0.82 1.79 2.525(4) 148.6 .
O11 H11 O9 0.82 1.81 2.558(3) 150.7 .
O9 H9 O8 0.82 1.76 2.501(3) 148.7 .
O6 H6 O5 0.96(5) 1.59(5) 2.531(4) 168(5) .
O4 H4 O3 0.82 1.82 2.565(4) 150.6 .
O3 H3 O2 0.82 1.77 2.498(4) 147.7 .
